data_4028854
loop_
_publ_author_name
'Ramesh C. Dhakal'
'R. Karl Dieter'

_publ_section_title
;
 Regio- and Stereocontrol in the Michael-Initiated Ring-Closure Reactions
 of \g,\d-Epoxy-\a,\b-unsaturated Esters, Ketones, Sulfones, and Amides
;
_journal_name_full 'Journal of Organic Chemistry'
_journal_page_first 12426
_journal_page_last 12439
_journal_paper_doi 10.1021/jo402075d
_journal_volume 78
_journal_year 2013
_chemical_formula_sum 'C24 H24 N4 O12'
_chemical_formula_weight 560.47
_chemical_name_systematic
; 
 ? 
;
_space_group_IT_number 15
_symmetry_cell_setting monoclinic
_symmetry_space_group_name_Hall '-C 2yc'
_symmetry_space_group_name_H-M 'C 1 2/c 1'
_atom_sites_solution_hydrogens geom
_atom_sites_solution_primary direct
_atom_sites_solution_secondary difmap
_audit_creation_method SHELXL-97
_cell_angle_alpha 90.00
_cell_angle_beta 94.103(7)
_cell_angle_gamma 90.00
_cell_formula_units_Z 8
_cell_length_a 27.518(8)
_cell_length_b 6.7633(13)
_cell_length_c 30.912(7)
_cell_measurement_reflns_used 3817
_cell_measurement_temperature 188(2)
_cell_measurement_theta_max 26.3981
_cell_measurement_theta_min 2.9369
_cell_volume 5738(2)
_computing_cell_refinement 'CrystalClear (Rigaku/MSC,2006)'
_computing_data_collection 'CrystalClear (Rigaku/MSC,2006)'
_computing_data_reduction 'CrystalClear (Rigaku/MSC,2006)'
_computing_molecular_graphics 'SHELXTL 6.10 (Sheldrick,2008)'
_computing_publication_material 'SHELXTL 6.10 (Sheldrick,2008)'
_computing_structure_refinement 'SHELXTL 6.10 (Sheldrick,2008)'
_computing_structure_solution 'SHELXTL 6.10 (Sheldrick,2008)'
_diffrn_ambient_temperature 188(2)
_diffrn_detector_area_resol_mean 14.9365
_diffrn_measured_fraction_theta_full 0.997
_diffrn_measured_fraction_theta_max 0.997
_diffrn_measurement_details
;
scan:
    Number of images: 260
               Slice: -40.0000 - 90.0000
         Image width: 0.5000
            Exp time: 75.0000
       Rotation axis: Omega
               Omega: 0.0000
                 Chi: 45.0000
                 Phi: 0.0000
                 XTD: 26.9931
              2theta: 0.0011
scan:
    Number of images: 220
               Slice: -30.0000 - 80.0000
         Image width: 0.5000
            Exp time: 75.0000
       Rotation axis: Omega
               Omega: 0.0000
                 Chi: 45.0000
                 Phi: 90.0000
                 XTD: 26.9931
              2theta: 0.0011

;
_diffrn_measurement_device
;
Mercury 1K CCD
;
_diffrn_measurement_device_details
;
AFC8: Eulerian 3 circle
;
_diffrn_measurement_method omega
_diffrn_radiation_detector CCD
_diffrn_radiation_monochromator 'Graphite Monochromator'
_diffrn_radiation_source 'Sealed Tube'
_diffrn_radiation_type MoK\a
_diffrn_radiation_wavelength 0.71073
_diffrn_reflns_av_R_equivalents 0.1125
_diffrn_reflns_av_sigmaI/netI 0.0925
_diffrn_reflns_limit_h_max 32
_diffrn_reflns_limit_h_min -32
_diffrn_reflns_limit_k_max 8
_diffrn_reflns_limit_k_min -8
_diffrn_reflns_limit_l_max 36
_diffrn_reflns_limit_l_min -32
_diffrn_reflns_number 19088
_diffrn_reflns_reduction_process 'Lp corrections applied'
_diffrn_reflns_theta_full 25.03
_diffrn_reflns_theta_max 25.03
_diffrn_reflns_theta_min 2.94
_diffrn_standards_decay_% 0
_diffrn_standards_interval_count 0
_diffrn_standards_interval_time 0
_diffrn_standards_number 0
_exptl_absorpt_coefficient_mu 0.106
_exptl_absorpt_correction_T_max 0.9978
_exptl_absorpt_correction_T_min 0.9365
_exptl_absorpt_correction_type multi-scan
_exptl_absorpt_process_details 'Jacobson, R., (1998)'
_exptl_crystal_colour colorless
_exptl_crystal_density_diffrn 1.297
_exptl_crystal_description plate
_exptl_crystal_F_000 2336
_exptl_crystal_size_max 0.60
_exptl_crystal_size_mid 0.22
_exptl_crystal_size_min 0.02
_refine_diff_density_max 0.475
_refine_diff_density_min -0.419
_refine_diff_density_rms 0.103
_refine_ls_extinction_method none
_refine_ls_goodness_of_fit_ref 1.034
_refine_ls_hydrogen_treatment constr
_refine_ls_matrix_type full
_refine_ls_number_parameters 363
_refine_ls_number_reflns 5043
_refine_ls_number_restraints 0
_refine_ls_restrained_S_all 1.034
_refine_ls_R_factor_all 0.1621
_refine_ls_R_factor_gt 0.1071
_refine_ls_shift/su_max 0.000
_refine_ls_shift/su_mean 0.000
_refine_ls_structure_factor_coef Fsqd
_refine_ls_weighting_details 'calc w=1/[\s^2^(Fo^2^)+(0.2000P)^2^+0.0000P] where P=(Fo^2^+2Fc^2^)/3'
_refine_ls_weighting_scheme calc
_refine_ls_wR_factor_gt 0.2764
_refine_ls_wR_factor_ref 0.3373
_reflns_number_gt 2716
_reflns_number_total 5043
_reflns_threshold_expression >2sigma(I)
_cod_data_source_file jo402075d_si_003.cif
_cod_data_source_block shelxl
_cod_database_code 4028854

loop_
_symmetry_equiv_pos_as_xyz
'x, y, z'
'-x, y, -z+1/2'
'x+1/2, y+1/2, z'
'-x+1/2, y+1/2, -z+1/2'
'-x, -y, -z'
'x, -y, z-1/2'
'-x+1/2, -y+1/2, -z'
'x+1/2, -y+1/2, z-1/2'

loop_
_atom_site_label
_atom_site_type_symbol
_atom_site_fract_x
_atom_site_fract_y
_atom_site_fract_z
_atom_site_U_iso_or_equiv
_atom_site_adp_type
_atom_site_occupancy
_atom_site_symmetry_multiplicity
_atom_site_calc_flag
_atom_site_refinement_flags
O1 O 0.09156(15) 0.4700(5) 0.20917(12) 0.0487(9) Uani 1 1 d .
O2 O 0.06653(15) 0.7774(5) 0.19307(13) 0.0531(10) Uani 1 1 d .
O3 O 0.11313(18) 0.2568(7) 0.35871(15) 0.0696(12) Uani 1 1 d .
O4 O 0.07777(19) 0.4172(7) 0.40782(14) 0.0679(12) Uani 1 1 d .
O5 O 0.00854(18) 1.0618(6) 0.37509(16) 0.0693(12) Uani 1 1 d .
O6 O 0.00684(17) 1.1753(6) 0.31008(17) 0.0650(12) Uani 1 1 d .
O7 O 0.18429(14) -0.0609(5) 0.08061(13) 0.0505(10) Uani 1 1 d .
O8 O 0.19323(17) -0.3604(6) 0.11171(18) 0.0757(15) Uani 1 1 d .
O9 O 0.37055(19) 0.0233(7) -0.01890(19) 0.0827(16) Uani 1 1 d .
O10 O 0.30553(16) 0.1886(6) -0.01018(15) 0.0622(11) Uani 1 1 d .
O11 O 0.39702(17) -0.6058(7) 0.05082(16) 0.0711(13) Uani 1 1 d .
O12 O 0.34041(17) -0.7351(6) 0.08684(16) 0.0646(12) Uani 1 1 d .
N1 N 0.09014(18) 0.3989(7) 0.37144(17) 0.0543(12) Uani 1 1 d .
N2 N 0.01747(19) 1.0474(7) 0.33733(19) 0.0581(13) Uani 1 1 d .
N3 N 0.33135(18) 0.0460(7) -0.00373(16) 0.0535(12) Uani 1 1 d .
N4 N 0.35669(19) -0.6034(7) 0.06547(17) 0.0545(12) Uani 1 1 d .
C1 C 0.11500(19) 0.2260(7) 0.15963(17) 0.0446(12) Uani 1 1 d .
H1 H 0.0947 0.1205 0.1687 0.054 Uiso 1 1 calc R
C2 C 0.1462(2) 0.1788(7) 0.12317(18) 0.0453(12) Uani 1 1 d .
H2 H 0.1521 0.2873 0.1042 0.054 Uiso 1 1 calc R
C3 C 0.16992(19) 0.1969(8) 0.16874(19) 0.0490(13) Uani 1 1 d .
H3 H 0.1880 0.3169 0.1742 0.059 Uiso 1 1 calc R
C4 C 0.0947(2) 0.4302(7) 0.16303(17) 0.0457(12) Uani 1 1 d .
H4A H 0.1157 0.5247 0.1506 0.055 Uiso 1 1 calc R
H4B H 0.0631 0.4382 0.1480 0.055 Uiso 1 1 calc R
C5 C 0.07664(18) 0.6486(7) 0.21914(18) 0.0433(12) Uani 1 1 d .
C6 C 0.07158(18) 0.6726(7) 0.26644(19) 0.0445(12) Uani 1 1 d .
C7 C 0.05122(19) 0.8488(7) 0.28053(18) 0.0451(12) Uani 1 1 d .
H7 H 0.0439 0.9550 0.2605 0.054 Uiso 1 1 calc R
C8 C 0.04178(19) 0.8679(8) 0.3240(2) 0.0488(13) Uani 1 1 d .
C9 C 0.0536(2) 0.7236(8) 0.35371(19) 0.0502(13) Uani 1 1 d .
H9 H 0.0472 0.7390 0.3836 0.060 Uiso 1 1 calc R
C10 C 0.0751(2) 0.5555(8) 0.33914(19) 0.0481(12) Uani 1 1 d .
C11 C 0.08417(19) 0.5241(7) 0.29670(19) 0.0486(13) Uani 1 1 d .
H11 H 0.0988 0.4032 0.2879 0.058 Uiso 1 1 calc R
C12 C 0.1886(2) 0.0211(9) 0.1955(2) 0.0561(14) Uani 1 1 d .
H12A H 0.1724 -0.0962 0.1846 0.067 Uiso 1 1 calc R
H12B H 0.2228 0.0054 0.1922 0.067 Uiso 1 1 calc R
C13 C 0.1809(2) 0.0419(9) 0.2429(2) 0.0573(15) Uani 1 1 d .
H13A H 0.1466 0.0525 0.2464 0.069 Uiso 1 1 calc R
H13B H 0.1960 0.1619 0.2536 0.069 Uiso 1 1 calc R
C14 C 0.2013(3) -0.1303(13) 0.2697(2) 0.078(2) Uani 1 1 d .
H14A H 0.1856 -0.2495 0.2593 0.093 Uiso 1 1 calc R
H14B H 0.2354 -0.1427 0.2655 0.093 Uiso 1 1 calc R
C15 C 0.1952(3) -0.1109(15) 0.3173(2) 0.085(2) Uani 1 1 d .
H15A H 0.2122 0.0046 0.3283 0.127 Uiso 1 1 calc R
H15B H 0.2083 -0.2259 0.3321 0.127 Uiso 1 1 calc R
H15C H 0.1612 -0.0989 0.3219 0.127 Uiso 1 1 calc R
C16 C 0.1384(2) -0.0186(7) 0.10114(18) 0.0476(13) Uani 1 1 d .
H16 H 0.1324 -0.1188 0.1221 0.057 Uiso 1 1 calc R
C17 C 0.0980(2) -0.0156(10) 0.0657(2) 0.0612(15) Uani 1 1 d .
H17A H 0.1075 0.0646 0.0421 0.092 Uiso 1 1 calc R
H17B H 0.0692 0.0383 0.0768 0.092 Uiso 1 1 calc R
H17C H 0.0917 -0.1480 0.0556 0.092 Uiso 1 1 calc R
C18 C 0.2073(2) -0.2308(8) 0.08986(19) 0.0485(13) Uani 1 1 d .
C19 C 0.25428(18) -0.2432(7) 0.06810(17) 0.0426(11) Uani 1 1 d .
C20 C 0.27015(19) -0.0897(7) 0.04266(16) 0.0428(11) Uani 1 1 d .
H20 H 0.2512 0.0286 0.0379 0.051 Uiso 1 1 calc R
C21 C 0.31451(19) -0.1146(7) 0.02442(17) 0.0426(11) Uani 1 1 d .
C22 C 0.3435(2) -0.2779(7) 0.03100(17) 0.0458(12) Uani 1 1 d .
H22 H 0.3745 -0.2885 0.0187 0.055 Uiso 1 1 calc R
C23 C 0.3259(2) -0.4273(7) 0.05635(17) 0.0446(12) Uani 1 1 d .
C24 C 0.2823(2) -0.4137(7) 0.07514(17) 0.0440(11) Uani 1 1 d .
H24 H 0.2714 -0.5193 0.0928 0.053 Uiso 1 1 calc R

loop_
_atom_site_aniso_label
_atom_site_aniso_U_11
_atom_site_aniso_U_22
_atom_site_aniso_U_33
_atom_site_aniso_U_23
_atom_site_aniso_U_13
_atom_site_aniso_U_12
O1 0.060(2) 0.0416(18) 0.046(2) -0.0025(15) 0.0120(18) 0.0028(16)
O2 0.063(2) 0.0457(19) 0.052(2) 0.0018(17) 0.0158(19) 0.0088(17)
O3 0.070(3) 0.078(3) 0.061(3) 0.006(2) -0.001(2) 0.016(2)
O4 0.082(3) 0.074(3) 0.048(2) 0.002(2) 0.008(2) -0.005(2)
O5 0.068(3) 0.070(3) 0.071(3) -0.018(2) 0.015(2) 0.001(2)
O6 0.070(3) 0.046(2) 0.081(3) -0.007(2) 0.018(2) 0.0048(18)
O7 0.049(2) 0.0484(19) 0.057(2) 0.0081(16) 0.0221(18) 0.0102(15)
O8 0.065(3) 0.050(2) 0.117(4) 0.022(2) 0.036(3) 0.0070(19)
O9 0.071(3) 0.075(3) 0.108(4) 0.027(3) 0.048(3) 0.013(2)
O10 0.060(3) 0.057(2) 0.071(3) 0.021(2) 0.013(2) 0.0106(19)
O11 0.061(3) 0.084(3) 0.069(3) 0.009(2) 0.012(2) 0.031(2)
O12 0.073(3) 0.048(2) 0.073(3) 0.006(2) 0.007(2) 0.0120(19)
N1 0.047(3) 0.061(3) 0.054(3) 0.005(2) 0.003(2) -0.004(2)
N2 0.050(3) 0.058(3) 0.068(3) -0.021(3) 0.014(2) -0.009(2)
N3 0.052(3) 0.055(3) 0.054(3) 0.004(2) 0.013(2) -0.003(2)
N4 0.060(3) 0.045(2) 0.057(3) -0.004(2) 0.000(2) 0.016(2)
C1 0.045(3) 0.042(2) 0.048(3) 0.001(2) 0.012(2) -0.002(2)
C2 0.046(3) 0.042(2) 0.050(3) 0.000(2) 0.014(2) -0.004(2)
C3 0.037(3) 0.055(3) 0.055(3) -0.005(2) 0.008(2) 0.002(2)
C4 0.051(3) 0.044(2) 0.043(3) 0.002(2) 0.010(2) 0.005(2)
C5 0.036(3) 0.038(2) 0.057(3) 0.002(2) 0.010(2) -0.0003(19)
C6 0.031(2) 0.044(2) 0.060(3) -0.003(2) 0.009(2) -0.0004(19)
C7 0.039(3) 0.042(2) 0.054(3) -0.005(2) 0.002(2) -0.006(2)
C8 0.036(3) 0.049(3) 0.061(3) -0.006(2) 0.004(2) -0.004(2)
C9 0.047(3) 0.054(3) 0.051(3) -0.007(2) 0.008(2) -0.010(2)
C10 0.041(3) 0.052(3) 0.051(3) 0.000(2) 0.001(2) -0.010(2)
C11 0.038(3) 0.043(2) 0.065(4) 0.000(2) 0.007(2) 0.001(2)
C12 0.045(3) 0.069(3) 0.055(3) 0.000(3) 0.009(3) 0.010(3)
C13 0.040(3) 0.078(4) 0.054(3) -0.008(3) 0.007(3) 0.007(3)
C14 0.060(4) 0.114(6) 0.059(4) 0.013(4) 0.001(3) 0.029(4)
C15 0.065(4) 0.131(7) 0.059(4) 0.011(4) 0.007(3) 0.016(4)
C16 0.046(3) 0.047(3) 0.052(3) 0.000(2) 0.020(3) 0.002(2)
C17 0.055(3) 0.069(4) 0.061(4) -0.008(3) 0.010(3) 0.000(3)
C18 0.046(3) 0.047(3) 0.053(3) -0.004(2) 0.009(3) -0.003(2)
C19 0.038(3) 0.042(2) 0.048(3) 0.000(2) 0.002(2) 0.0009(19)
C20 0.047(3) 0.043(2) 0.039(3) -0.009(2) 0.010(2) -0.003(2)
C21 0.042(3) 0.041(2) 0.046(3) -0.005(2) 0.008(2) -0.0022(19)
C22 0.048(3) 0.048(3) 0.041(3) -0.009(2) 0.001(2) 0.003(2)
C23 0.046(3) 0.046(2) 0.041(3) -0.003(2) 0.002(2) 0.009(2)
C24 0.050(3) 0.040(2) 0.041(3) 0.001(2) 0.003(2) 0.000(2)

loop_
_atom_type_symbol
_atom_type_description
_atom_type_scat_dispersion_real
_atom_type_scat_dispersion_imag
_atom_type_scat_source
C C 0.0033 0.0016 'International Tables Vol C Tables 4.2.6.8 and 6.1.1.4'
H H 0.0000 0.0000 'International Tables Vol C Tables 4.2.6.8 and 6.1.1.4'
N N 0.0061 0.0033 'International Tables Vol C Tables 4.2.6.8 and 6.1.1.4'
O O 0.0106 0.0060 'International Tables Vol C Tables 4.2.6.8 and 6.1.1.4'

loop_
_geom_angle_atom_site_label_1
_geom_angle_atom_site_label_2
_geom_angle_atom_site_label_3
_geom_angle
C5 O1 C4 116.0(4)
C18 O7 C16 118.8(4)
O4 N1 O3 124.4(5)
O4 N1 C10 117.9(5)
O3 N1 C10 117.7(5)
O5 N2 O6 123.3(5)
O5 N2 C8 117.8(6)
O6 N2 C8 119.0(5)
O10 N3 O9 124.4(5)
O10 N3 C21 118.4(4)
O9 N3 C21 117.1(5)
O12 N4 O11 124.7(5)
O12 N4 C23 117.8(5)
O11 N4 C23 117.5(5)
C4 C1 C2 119.1(4)
C4 C1 C3 118.3(5)
C2 C1 C3 60.0(4)
C4 C1 H1 116.0
C2 C1 H1 116.0
C3 C1 H1 116.0
C1 C2 C16 117.2(4)
C1 C2 C3 61.0(4)
C16 C2 C3 122.0(5)
C1 C2 H2 115.2
C16 C2 H2 115.2
C3 C2 H2 115.2
C2 C3 C12 123.4(5)
C2 C3 C1 59.0(3)
C12 C3 C1 119.5(5)
C2 C3 H3 114.5
C12 C3 H3 114.5
C1 C3 H3 114.5
O1 C4 C1 106.7(4)
O1 C4 H4A 110.4
C1 C4 H4A 110.4
O1 C4 H4B 110.4
C1 C4 H4B 110.4
H4A C4 H4B 108.6
O2 C5 O1 124.5(5)
O2 C5 C6 123.0(4)
O1 C5 C6 112.5(4)
C11 C6 C7 119.2(5)
C11 C6 C5 122.9(4)
C7 C6 C5 117.8(5)
C8 C7 C6 119.1(5)
C8 C7 H7 120.5
C6 C7 H7 120.5
C9 C8 C7 122.1(5)
C9 C8 N2 119.9(5)
C7 C8 N2 118.0(5)
C8 C9 C10 117.4(5)
C8 C9 H9 121.3
C10 C9 H9 121.3
C11 C10 C9 123.7(5)
C11 C10 N1 118.0(5)
C9 C10 N1 118.3(5)
C10 C11 C6 118.4(5)
C10 C11 H11 120.8
C6 C11 H11 120.8
C13 C12 C3 113.1(5)
C13 C12 H12A 109.0
C3 C12 H12A 109.0
C13 C12 H12B 109.0
C3 C12 H12B 109.0
H12A C12 H12B 107.8
C12 C13 C14 112.8(5)
C12 C13 H13A 109.0
C14 C13 H13A 109.0
C12 C13 H13B 109.0
C14 C13 H13B 109.0
H13A C13 H13B 107.8
C15 C14 C13 113.9(6)
C15 C14 H14A 108.8
C13 C14 H14A 108.8
C15 C14 H14B 108.8
C13 C14 H14B 108.8
H14A C14 H14B 107.7
C14 C15 H15A 109.5
C14 C15 H15B 109.5
H15A C15 H15B 109.5
C14 C15 H15C 109.5
H15A C15 H15C 109.5
H15B C15 H15C 109.5
O7 C16 C17 107.4(4)
O7 C16 C2 105.5(4)
C17 C16 C2 113.0(5)
O7 C16 H16 110.3
C17 C16 H16 110.3
C2 C16 H16 110.3
C16 C17 H17A 109.5
C16 C17 H17B 109.5
H17A C17 H17B 109.5
C16 C17 H17C 109.5
H17A C17 H17C 109.5
H17B C17 H17C 109.5
O8 C18 O7 126.0(5)
O8 C18 C19 122.6(5)
O7 C18 C19 111.3(4)
C20 C19 C24 120.8(5)
C20 C19 C18 121.7(4)
C24 C19 C18 117.4(4)
C21 C20 C19 117.3(5)
C21 C20 H20 121.3
C19 C20 H20 121.3
C22 C21 C20 123.8(5)
C22 C21 N3 118.3(4)
C20 C21 N3 117.9(4)
C21 C22 C23 116.6(5)
C21 C22 H22 121.7
C23 C22 H22 121.7
C24 C23 C22 122.8(5)
C24 C23 N4 118.7(5)
C22 C23 N4 118.5(5)
C23 C24 C19 118.7(5)
C23 C24 H24 120.7
C19 C24 H24 120.7

loop_
_geom_bond_atom_site_label_1
_geom_bond_atom_site_label_2
_geom_bond_distance
O1 C5 1.319(6)
O1 C4 1.460(6)
O2 C5 1.206(6)
O3 N1 1.231(6)
O4 N1 1.204(6)
O5 N2 1.214(7)
O6 N2 1.228(7)
O7 C18 1.334(6)
O7 C16 1.480(6)
O8 C18 1.188(7)
O9 N3 1.216(6)
O10 N3 1.206(6)
O11 N4 1.228(6)
O12 N4 1.214(6)
N1 C10 1.494(7)
N2 C8 1.460(7)
N3 C21 1.486(7)
N4 C23 1.477(6)
C1 C4 1.496(7)
C1 C2 1.500(7)
C1 C3 1.530(8)
C1 H1 0.9600
C2 C16 1.507(7)
C2 C3 1.514(8)
C2 H2 0.9600
C3 C12 1.518(8)
C3 H3 0.9600
C4 H4A 0.9600
C4 H4B 0.9600
C5 C6 1.487(8)
C6 C11 1.399(8)
C6 C7 1.400(7)
C7 C8 1.394(8)
C7 H7 0.9600
C8 C9 1.363(8)
C9 C10 1.372(8)
C9 H9 0.9600
C10 C11 1.370(8)
C11 H11 0.9600
C12 C13 1.501(8)
C12 H12A 0.9600
C12 H12B 0.9600
C13 C14 1.515(9)
C13 H13A 0.9600
C13 H13B 0.9600
C14 C15 1.498(10)
C14 H14A 0.9600
C14 H14B 0.9600
C15 H15A 0.9599
C15 H15B 0.9599
C15 H15C 0.9599
C16 C17 1.504(9)
C16 H16 0.9600
C17 H17A 0.9599
C17 H17B 0.9599
C17 H17C 0.9599
C18 C19 1.502(7)
C19 C20 1.391(7)
C19 C24 1.395(7)
C20 C21 1.391(7)
C20 H20 0.9600
C21 C22 1.369(7)
C22 C23 1.387(7)
C22 H22 0.9600
C23 C24 1.372(7)
C24 H24 0.9600

loop_
_geom_torsion_atom_site_label_1
_geom_torsion_atom_site_label_2
_geom_torsion_atom_site_label_3
_geom_torsion_atom_site_label_4
_geom_torsion
C4 C1 C2 C16 -138.9(5)
C3 C1 C2 C16 113.4(6)
C4 C1 C2 C3 107.8(6)
C1 C2 C3 C12 107.0(5)
C16 C2 C3 C12 1.3(7)
C16 C2 C3 C1 -105.7(5)
C4 C1 C3 C2 -109.1(5)
C4 C1 C3 C12 137.5(5)
C2 C1 C3 C12 -113.5(5)
C5 O1 C4 C1 176.7(4)
C2 C1 C4 O1 -148.1(5)
C3 C1 C4 O1 -78.7(5)
C4 O1 C5 O2 -1.2(7)
C4 O1 C5 C6 176.5(4)
O2 C5 C6 C11 -178.8(5)
O1 C5 C6 C11 3.5(7)
O2 C5 C6 C7 4.2(7)
O1 C5 C6 C7 -173.5(4)
C11 C6 C7 C8 -3.2(7)
C5 C6 C7 C8 174.0(5)
C6 C7 C8 C9 2.8(8)
C6 C7 C8 N2 -175.9(5)
O5 N2 C8 C9 0.0(8)
O6 N2 C8 C9 -179.6(5)
O5 N2 C8 C7 178.7(5)
O6 N2 C8 C7 -0.9(7)
C7 C8 C9 C10 -0.6(8)
N2 C8 C9 C10 178.0(5)
C8 C9 C10 C11 -1.3(8)
C8 C9 C10 N1 177.6(5)
O4 N1 C10 C11 -172.6(5)
O3 N1 C10 C11 5.2(7)
O4 N1 C10 C9 8.4(7)
O3 N1 C10 C9 -173.8(5)
C9 C10 C11 C6 0.9(8)
N1 C10 C11 C6 -178.0(5)
C7 C6 C11 C10 1.4(7)
C5 C6 C11 C10 -175.6(5)
C2 C3 C12 C13 -143.5(5)
C1 C3 C12 C13 -73.0(7)
C3 C12 C13 C14 -177.8(6)
C12 C13 C14 C15 178.6(6)
C18 O7 C16 C17 -113.9(6)
C18 O7 C16 C2 125.3(5)
C1 C2 C16 O7 -157.7(5)
C3 C2 C16 O7 -86.5(5)
C1 C2 C16 C17 85.2(6)
C3 C2 C16 C17 156.5(5)
C16 O7 C18 O8 4.3(9)
C16 O7 C18 C19 -176.9(5)
O8 C18 C19 C20 -180.0(6)
O7 C18 C19 C20 1.3(8)
O8 C18 C19 C24 -1.4(9)
O7 C18 C19 C24 179.8(5)
C24 C19 C20 C21 0.6(8)
C18 C19 C20 C21 179.1(5)
C19 C20 C21 C22 -1.7(8)
C19 C20 C21 N3 178.5(5)
O10 N3 C21 C22 178.8(5)
O9 N3 C21 C22 -0.9(8)
O10 N3 C21 C20 -1.4(8)
O9 N3 C21 C20 178.9(5)
C20 C21 C22 C23 2.1(8)
N3 C21 C22 C23 -178.1(5)
C21 C22 C23 C24 -1.6(8)
C21 C22 C23 N4 -178.1(5)
O12 N4 C23 C24 5.0(8)
O11 N4 C23 C24 -174.9(5)
O12 N4 C23 C22 -178.3(5)
O11 N4 C23 C22 1.7(8)
C22 C23 C24 C19 0.7(8)
N4 C23 C24 C19 177.2(5)
C20 C19 C24 C23 -0.2(8)
C18 C19 C24 C23 -178.7(5)
